data_2101870
loop_
_publ_author_name
'Hibble, S. J.'
'Fawcett, I. D.'
'Hannon, A. C.'

_publ_section_title
;
 Structure of Two Disordered Molybdates, Li~2~Mo^IV^O~3~ and
 Li~4~Mo~3~^IV^O~8~, from Total Neutron Scattering
;
_journal_issue 4
_journal_name_full 'Acta Crystallographica Section B'
_journal_page_first 604
_journal_page_last 612
_journal_paper_doi 10.1107/S0108768197003844
_journal_volume 53
_journal_year 1997
_chemical_formula_sum 'Li4 Mo3 O8'
_symmetry_cell_setting rhombohedral
_symmetry_space_group_name_Hall '-R 3 2"'
_symmetry_space_group_name_H-M 'R -3 m :H'
_cell_angle_alpha 90.0
_cell_angle_beta 90.0
_cell_angle_gamma 120.0
_cell_formula_units_Z 6
_cell_length_a 5.738
_cell_length_b 5.738
_cell_length_c 30.768
_cell_volume 877.306
_diffrn_radiation_probe neutron
_diffrn_radiation_type neutron
_cod_data_source_file ab0367.cif
_cod_data_source_block ab0367c
_cod_original_sg_symbol_H-M 'R -3 m {hexagonal axes}'
_cod_database_code 2101870

loop_
_atom_site_label
_atom_site_fract_x
_atom_site_fract_y
_atom_site_fract_z
_atom_site_occupancy
Mo .1846 .8154 .0839 1.0
O1 .0 .0 .3738 1.0
O2 .0 .0 .1182 1.0
O3 .8454 .1546 .0479 1.0
O4 .4941 .5059 .1230 1.0
Li1 .0 .0 .1803 1.0
Li2 .0 .0 .3080 1.0
Li3 .0 .0 .0 1.0
Li4 .0 .0 .5 1.0
Li5 .6667 .3333 .0894 .3333
